data_4033561
loop_
_publ_author_name
'Ill\'an-Cabeza, Nuria A'
'Jim\'enez-Pulido, Sonia B'
'Hueso-Ure\~na, Francisco'
'Ram\'irez-Exp\'osito, Mar\'ia J'
'S\'anchez-S\'anchez, Purificaci\'on'
'Mart\'inez-Martos, Jos\'e M'
'Moreno-Carretero, Miguel N'

_publ_section_title
;
 Effects on estrogen-dependent and triple negative breast cancer cells
 growth of Ni(II), Zn(II) and Cd(II) complexes with the Schiff base
 derived from pyridine-2-carboxaldehyde and 5,6-diamino-1,3-dimethyluracil
 explored through the renin-angiotensin system (RAS)-regulating
 aminopeptidases.
;
_journal_name_full 'Journal of inorganic biochemistry'
_journal_page_first 52
_journal_page_last 62
_journal_paper_doi 10.1016/j.jinorgbio.2018.04.022
_journal_volume 185
_journal_year 2018
_chemical_compound_source 'synthesis as described'
_chemical_formula_moiety 'C14 H15 N5 O4 Zn1'
_chemical_formula_sum 'C14 H15 N5 O4 Zn'
_chemical_formula_weight 382.68
_space_group_IT_number 14
_symmetry_cell_setting monoclinic
_symmetry_Int_Tables_number 14
_symmetry_space_group_name_Hall '-P 2ybc'
_symmetry_space_group_name_H-M 'P 1 21/c 1'
_atom_sites_solution_hydrogens mixed
_audit_conform_dict_location ftp://ftp.iucr.org/pub/cif_core.dic
_audit_conform_dict_name cif_core.dic
_audit_conform_dict_version 2.4.3
_audit_creation_date 2017-01-11T09:58:08-00:00
_audit_creation_method 'WinGX routine CIF_UPDATE'
_cell_angle_alpha 90
_cell_angle_beta 90.836(5)
_cell_angle_gamma 90
_cell_formula_units_Z 4
_cell_length_a 7.9041(3)
_cell_length_b 11.0838(4)
_cell_length_c 16.6771(11)
_cell_measurement_reflns_used 118
_cell_measurement_temperature 120(2)
_cell_measurement_theta_max 21
_cell_measurement_theta_min 5
_cell_measurement_wavelength 0.71073
_cell_volume 1460.88(12)
_computing_cell_refinement 'Dirax/lsq (Duisenberg & Schreurs, 1989-2000)'
_computing_data_collection 'Collect (Bruker AXS BV, 1997-2004)'
_computing_data_reduction 'EvalCCD (Duisenberg & Schreurs 1990-2000)'
_computing_molecular_graphics 'Ortep-3 for Windows (Farrugia, 1997)'
_computing_publication_material 'WinGX publication routines (Farrugia, 1999)'
_computing_structure_refinement 'SHELXL-2016/4 (Sheldrick, 2016)'
_computing_structure_solution 'SIR92 (Giacovazzo et al, 1993)'
_diffrn_ambient_temperature 120(2)
_diffrn_detector 'CCD plate'
_diffrn_detector_area_resol_mean 9
_diffrn_measured_fraction_theta_full 0.999
_diffrn_measured_fraction_theta_max 0.999
_diffrn_measurement_device '95mm CCD camera on \k-goniostat'
_diffrn_measurement_device_type KappaCCD
_diffrn_measurement_method 'CCD rotation images, thick slices'
_diffrn_orient_matrix_type X=UH
_diffrn_orient_matrix_UB_11 0.01
_diffrn_orient_matrix_UB_12 0
_diffrn_orient_matrix_UB_13 0
_diffrn_orient_matrix_UB_21 0
_diffrn_orient_matrix_UB_22 0.01
_diffrn_orient_matrix_UB_23 0
_diffrn_orient_matrix_UB_31 0
_diffrn_orient_matrix_UB_32 0
_diffrn_orient_matrix_UB_33 0.01
_diffrn_radiation_monochromator 'horizonally mounted graphite crystal'
_diffrn_radiation_probe x-ray
_diffrn_radiation_type MoK\a
_diffrn_radiation_wavelength 0.71073
_diffrn_reflns_av_R_equivalents 0.0517
_diffrn_reflns_av_unetI/netI 0.0307
_diffrn_reflns_Laue_measured_fraction_full 0.999
_diffrn_reflns_Laue_measured_fraction_max 0.999
_diffrn_reflns_limit_h_max 10
_diffrn_reflns_limit_h_min -10
_diffrn_reflns_limit_k_max 14
_diffrn_reflns_limit_k_min -14
_diffrn_reflns_limit_l_max 21
_diffrn_reflns_limit_l_min -21
_diffrn_reflns_number 35247
_diffrn_reflns_point_group_measured_fraction_full 0.999
_diffrn_reflns_point_group_measured_fraction_max 0.999
_diffrn_reflns_theta_full 25.242
_diffrn_reflns_theta_max 27.51
_diffrn_reflns_theta_min 3.057
_diffrn_source 'Enraf Nonius FR590'
_diffrn_standards_interval_count .
_diffrn_standards_interval_time .
_diffrn_standards_number 0
_exptl_absorpt_coefficient_mu 1.714
_exptl_absorpt_correction_T_max 0.748
_exptl_absorpt_correction_T_min 0.352
_exptl_absorpt_correction_type multi-scan
_exptl_absorpt_process_details '(SADABS 2.10, 2003)'
_exptl_crystal_colour orange
_exptl_crystal_density_diffrn 1.74
_exptl_crystal_density_method 'not measured'
_exptl_crystal_description prism
_exptl_crystal_F_000 784
_exptl_crystal_size_max 0.77
_exptl_crystal_size_mid 0.5
_exptl_crystal_size_min 0.18
_refine_diff_density_max 0.87
_refine_diff_density_min -0.466
_refine_diff_density_rms 0.094
_refine_ls_extinction_method none
_refine_ls_goodness_of_fit_ref 1.087
_refine_ls_hydrogen_treatment mixed
_refine_ls_matrix_type full
_refine_ls_number_constraints 0
_refine_ls_number_parameters 228
_refine_ls_number_reflns 3355
_refine_ls_number_restraints 0
_refine_ls_restrained_S_all 1.087
_refine_ls_R_factor_all 0.062
_refine_ls_R_factor_gt 0.0391
_refine_ls_shift/su_max 0.001
_refine_ls_shift/su_mean 0
_refine_ls_structure_factor_coef Fsqd
_refine_ls_weighting_details 'w=1/[\s^2^(Fo^2^)+(0.0354P)^2^+3.0278P] where P=(Fo^2^+2Fc^2^)/3'
_refine_ls_weighting_scheme calc
_refine_ls_wR_factor_gt 0.0881
_refine_ls_wR_factor_ref 0.0996
_reflns_Friedel_coverage 0
_reflns_number_gt 2573
_reflns_number_total 3355
_reflns_threshold_expression 'I > 2\s(I)'
_cod_data_source_file archive_Zn9995.cif
_cod_data_source_block shelx
_cod_original_sg_symbol_H-M 'P 21/c'
_cod_database_code 4033561

loop_
_symmetry_equiv_pos_as_xyz
'x, y, z'
'-x, y+1/2, -z+1/2'
'-x, -y, -z'
'x, -y-1/2, z-1/2'

loop_
_atom_site_label
_atom_site_type_symbol
_atom_site_fract_x
_atom_site_fract_y
_atom_site_fract_z
_atom_site_U_iso_or_equiv
_atom_site_adp_type
_atom_site_occupancy
_atom_site_site_symmetry_order
_atom_site_calc_flag
_atom_site_refinement_flags_posn
_atom_site_refinement_flags_adp
_atom_site_refinement_flags_occupancy
_atom_site_disorder_assembly
_atom_site_disorder_group
ZN Zn 0.56572(4) 0.17464(3) 1.00724(2) 0.02235(12) Uani 1 1 d . . . . .
O2 O 0.9941(3) 0.5722(2) 1.20108(13) 0.0278(5) Uani 1 1 d . . . . .
O2A O 0.2492(3) -0.0633(2) 1.02589(14) 0.0330(5) Uani 1 1 d . . . . .
N1 N 0.8384(3) 0.4114(2) 1.15750(14) 0.0215(5) Uani 1 1 d . . . . .
N3 N 0.8742(3) 0.5836(2) 1.07659(14) 0.0208(5) Uani 1 1 d . . . . .
O1A O 0.3726(3) 0.1063(2) 1.06719(13) 0.0332(5) Uani 1 1 d . . . . .
O4 O 0.7648(3) 0.5931(2) 0.94905(13) 0.0282(5) Uani 1 1 d . . . . .
N1F N 0.4522(3) 0.1835(2) 0.88858(14) 0.0202(5) Uani 1 1 d . . . . .
N5 N 0.6241(3) 0.3517(2) 0.96885(14) 0.0195(5) Uani 1 1 d . . . . .
C2 C 0.9077(4) 0.5254(3) 1.14780(18) 0.0215(6) Uani 1 1 d . . . . .
C51 C 0.5750(4) 0.3817(3) 0.89749(17) 0.0216(6) Uani 1 1 d . . . . .
C6 C 0.7448(4) 0.3531(3) 1.09774(17) 0.0201(6) Uani 1 1 d . . . . .
C4 C 0.7812(4) 0.5340(3) 1.01133(17) 0.0214(6) Uani 1 1 d . . . . .
N6 N 0.6861(4) 0.2445(2) 1.10669(16) 0.0258(6) Uani 1 1 d . . . . .
C6F C 0.3705(4) 0.0969(3) 0.84824(18) 0.0237(6) Uani 1 1 d . . . . .
H6F H 0.347792 0.023102 0.874991 0.028 Uiso 1 1 calc R U . . .
C5 C 0.7151(4) 0.4169(3) 1.02460(17) 0.0204(6) Uani 1 1 d . . . . .
C3F C 0.4303(4) 0.3089(3) 0.77180(18) 0.0257(7) Uani 1 1 d . . . . .
H3F H 0.450274 0.384226 0.746465 0.031 Uiso 1 1 calc R U . . .
C4F C 0.3488(4) 0.2167(3) 0.73041(19) 0.0275(7) Uani 1 1 d . . . . .
H4F H 0.315058 0.227387 0.675966 0.033 Uiso 1 1 calc R U . . .
C1 C 0.8698(4) 0.3480(3) 1.23327(18) 0.0294(7) Uani 1 1 d . . . . .
H1A H 0.942953 0.397452 1.268003 0.044 Uiso 1 1 calc R U . . .
H1B H 0.925431 0.270765 1.222605 0.044 Uiso 1 1 calc R U . . .
H1C H 0.76204 0.333415 1.259933 0.044 Uiso 1 1 calc R U . . .
C3 C 0.9403(4) 0.7062(3) 1.0689(2) 0.0262(7) Uani 1 1 d . . . . .
H3A H 0.9233 0.750164 1.119165 0.039 Uiso 1 1 calc R U . . .
H3B H 0.880517 0.747841 1.025089 0.039 Uiso 1 1 calc R U . . .
H3C H 1.061441 0.702881 1.05739 0.039 Uiso 1 1 calc R U . . .
C1A C 0.0876(4) 0.0749(4) 1.0996(2) 0.0408(9) Uani 1 1 d . . . . .
H1A1 H -0.005066 0.022308 1.081587 0.061 Uiso 1 1 calc R U . . .
H1A2 H 0.061962 0.158503 1.08451 0.061 Uiso 1 1 calc R U . . .
H1A3 H 0.100586 0.069312 1.157986 0.061 Uiso 1 1 calc R U . . .
C5F C 0.3172(4) 0.1094(3) 0.76921(18) 0.0256(7) Uani 1 1 d . . . . .
H5F H 0.260112 0.045399 0.742297 0.031 Uiso 1 1 calc R U . . .
C2F C 0.4826(4) 0.2899(3) 0.85092(18) 0.0216(6) Uani 1 1 d . . . . .
C2A C 0.2485(4) 0.0363(3) 1.06082(17) 0.0209(6) Uani 1 1 d . . . . .
H51 H 0.594(3) 0.462(3) 0.8726(16) 0.007(7) Uiso 1 1 d . . . . .
H6 H 0.702(5) 0.213(4) 1.148(3) 0.043(12) Uiso 1 1 d . . . . .

loop_
_atom_site_aniso_label
_atom_site_aniso_U_11
_atom_site_aniso_U_22
_atom_site_aniso_U_33
_atom_site_aniso_U_23
_atom_site_aniso_U_13
_atom_site_aniso_U_12
ZN 0.02631(19) 0.01914(18) 0.02151(19) 0.00159(14) -0.00262(13) -0.00191(15)
O2 0.0336(12) 0.0244(11) 0.0254(11) -0.0043(9) -0.0034(9) -0.0020(9)
O2A 0.0297(12) 0.0262(12) 0.0428(14) -0.0109(10) -0.0111(10) 0.0029(10)
N1 0.0266(13) 0.0189(12) 0.0190(12) 0.0012(10) -0.0006(10) 0.0006(10)
N3 0.0239(13) 0.0177(12) 0.0208(12) -0.0018(10) 0.0012(10) 0.0003(10)
O1A 0.0380(13) 0.0366(13) 0.0252(12) 0.0009(10) 0.0020(10) -0.0123(11)
O4 0.0341(12) 0.0253(11) 0.0251(11) 0.0062(9) -0.0020(9) -0.0014(10)
N1F 0.0192(12) 0.0220(12) 0.0193(12) 0.0005(10) -0.0026(9) 0.0029(10)
N5 0.0180(12) 0.0222(13) 0.0184(12) 0.0007(9) 0.0018(9) 0.0031(10)
C2 0.0220(14) 0.0189(14) 0.0237(15) -0.0046(12) 0.0018(12) 0.0033(12)
C51 0.0216(15) 0.0223(15) 0.0211(15) 0.0013(12) 0.0016(12) 0.0022(12)
C6 0.0207(14) 0.0208(14) 0.0188(14) -0.0033(11) 0.0025(11) 0.0017(11)
C4 0.0206(14) 0.0210(14) 0.0229(15) -0.0011(12) 0.0033(11) 0.0043(11)
N6 0.0345(15) 0.0236(14) 0.0192(13) 0.0011(11) -0.0021(11) -0.0029(12)
C6F 0.0190(14) 0.0251(15) 0.0270(15) -0.0008(13) -0.0002(12) 0.0014(12)
C5 0.0226(15) 0.0193(14) 0.0194(14) -0.0014(11) 0.0023(11) 0.0019(12)
C3F 0.0269(16) 0.0283(16) 0.0218(15) 0.0033(13) -0.0011(12) 0.0007(13)
C4F 0.0262(16) 0.0347(17) 0.0216(15) -0.0006(13) -0.0019(12) 0.0034(14)
C1 0.0388(19) 0.0299(17) 0.0193(15) 0.0048(13) -0.0067(13) -0.0032(14)
C3 0.0306(17) 0.0166(14) 0.0316(17) -0.0018(12) 0.0017(13) -0.0022(12)
C1A 0.0302(19) 0.067(3) 0.0257(17) -0.0019(17) 0.0010(14) 0.0122(18)
C5F 0.0231(15) 0.0274(16) 0.0261(16) -0.0063(13) -0.0042(12) 0.0042(13)
C2F 0.0189(14) 0.0246(15) 0.0213(14) 0.0009(12) 0.0020(11) 0.0046(12)
C2A 0.0236(15) 0.0230(14) 0.0160(13) 0.0030(12) -0.0033(11) 0.0001(12)

loop_
_atom_type_symbol
_atom_type_description
_atom_type_scat_dispersion_real
_atom_type_scat_dispersion_imag
_atom_type_scat_source
C C 0.0033 0.0016 'International Tables Vol C Tables 4.2.6.8 and 6.1.1.4'
H H 0 0 'International Tables Vol C Tables 4.2.6.8 and 6.1.1.4'
N N 0.0061 0.0033 'International Tables Vol C Tables 4.2.6.8 and 6.1.1.4'
O O 0.0106 0.006 'International Tables Vol C Tables 4.2.6.8 and 6.1.1.4'
Zn Zn 0.2839 1.4301 'International Tables Vol C Tables 4.2.6.8 and 6.1.1.4'

loop_
_exptl_crystal_face_index_h
_exptl_crystal_face_index_k
_exptl_crystal_face_index_l
_exptl_crystal_face_perp_dist
0 1 0 0.03
0 -1 0 0.09
-1 1 2 0.085
6 -5 -10 0.212
-2 -3 -2 0.175
5 6 3 0.265
1 0 3 0.377
-3 -2 -8 0.282

loop_
_geom_angle_atom_site_label_1
_geom_angle_atom_site_label_2
_geom_angle_atom_site_label_3
_geom_angle
_geom_angle_site_symmetry_1
_geom_angle_site_symmetry_3
O1A ZN O2A 118.32(10) . 3_657
O1A ZN N6 95.04(10) . .
O2A ZN N6 97.11(10) 3_657 .
O1A ZN N5 132.68(10) . .
O2A ZN N5 108.99(10) 3_657 .
N6 ZN N5 78.12(10) . .
O1A ZN N1F 99.57(9) . .
O2A ZN N1F 94.05(9) 3_657 .
N6 ZN N1F 154.66(11) . .
N5 ZN N1F 76.74(9) . .
C2A O2A ZN 133.1(2) . 3_657
C2 N1 C6 123.1(2) . .
C2 N1 C1 118.4(2) . .
C6 N1 C1 118.5(2) . .
C2 N3 C4 125.0(2) . .
C2 N3 C3 116.6(2) . .
C4 N3 C3 118.4(2) . .
C2A O1A ZN 143.0(2) . .
C6F N1F C2F 118.6(3) . .
C6F N1F ZN 128.3(2) . .
C2F N1F ZN 112.85(19) . .
C51 N5 C5 129.5(3) . .
C51 N5 ZN 117.0(2) . .
C5 N5 ZN 113.41(18) . .
O2 C2 N3 121.7(3) . .
O2 C2 N1 121.1(3) . .
N3 C2 N1 117.2(3) . .
N5 C51 C2F 116.7(3) . .
N5 C51 H51 124.7(16) . .
C2F C51 H51 118.5(16) . .
N6 C6 N1 122.3(3) . .
N6 C6 C5 120.2(3) . .
N1 C6 C5 117.5(3) . .
O4 C4 N3 119.2(3) . .
O4 C4 C5 125.7(3) . .
N3 C4 C5 115.1(3) . .
C6 N6 ZN 114.7(2) . .
C6 N6 H6 118(3) . .
ZN N6 H6 127(3) . .
N1F C6F C5F 123.1(3) . .
N1F C6F H6F 118.4 . .
C5F C6F H6F 118.4 . .
N5 C5 C4 124.5(3) . .
N5 C5 C6 113.4(3) . .
C4 C5 C6 122.1(3) . .
C4F C3F C2F 119.3(3) . .
C4F C3F H3F 120.4 . .
C2F C3F H3F 120.4 . .
C5F C4F C3F 119.2(3) . .
C5F C4F H4F 120.4 . .
C3F C4F H4F 120.4 . .
N1 C1 H1A 109.5 . .
N1 C1 H1B 109.5 . .
H1A C1 H1B 109.5 . .
N1 C1 H1C 109.5 . .
H1A C1 H1C 109.5 . .
H1B C1 H1C 109.5 . .
N3 C3 H3A 109.5 . .
N3 C3 H3B 109.5 . .
H3A C3 H3B 109.5 . .
N3 C3 H3C 109.5 . .
H3A C3 H3C 109.5 . .
H3B C3 H3C 109.5 . .
C2A C1A H1A1 109.5 . .
C2A C1A H1A2 109.5 . .
H1A1 C1A H1A2 109.5 . .
C2A C1A H1A3 109.5 . .
H1A1 C1A H1A3 109.5 . .
H1A2 C1A H1A3 109.5 . .
C4F C5F C6F 118.6(3) . .
C4F C5F H5F 120.7 . .
C6F C5F H5F 120.7 . .
N1F C2F C3F 121.1(3) . .
N1F C2F C51 116.6(3) . .
C3F C2F C51 122.3(3) . .
O2A C2A O1A 125.3(3) . .
O2A C2A C1A 117.6(3) . .
O1A C2A C1A 117.0(3) . .

loop_
_geom_bond_atom_site_label_1
_geom_bond_atom_site_label_2
_geom_bond_distance
_geom_bond_site_symmetry_2
ZN O1A 1.987(2) .
ZN O2A 1.999(2) 3_657
ZN N6 2.052(3) .
ZN N5 2.117(2) .
ZN N1F 2.163(2) .
O2 C2 1.228(4) .
O2A C2A 1.248(4) .
O2A ZN 1.999(2) 3_657
N1 C2 1.388(4) .
N1 C6 1.392(4) .
N1 C1 1.464(4) .
N3 C2 1.374(4) .
N3 C4 1.415(4) .
N3 C3 1.463(4) .
O1A C2A 1.253(4) .
O4 C4 1.233(4) .
N1F C6F 1.334(4) .
N1F C2F 1.359(4) .
N5 C51 1.290(4) .
N5 C5 1.372(4) .
C51 C2F 1.469(4) .
C51 H51 1.00(3) .
C6 N6 1.299(4) .
C6 C5 1.426(4) .
C4 C5 1.419(4) .
N6 H6 0.78(4) .
C6F C5F 1.385(4) .
C6F H6F 0.95 .
C3F C4F 1.387(5) .
C3F C2F 1.393(4) .
C3F H3F 0.95 .
C4F C5F 1.378(5) .
C4F H4F 0.95 .
C1 H1A 0.98 .
C1 H1B 0.98 .
C1 H1C 0.98 .
C3 H3A 0.98 .
C3 H3B 0.98 .
C3 H3C 0.98 .
C1A C2A 1.498(4) .
C1A H1A1 0.98 .
C1A H1A2 0.98 .
C1A H1A3 0.98 .
C5F H5F 0.95 .

loop_
_geom_torsion_atom_site_label_1
_geom_torsion_atom_site_label_2
_geom_torsion_atom_site_label_3
_geom_torsion_atom_site_label_4
_geom_torsion
_geom_torsion_site_symmetry_1
_geom_torsion_site_symmetry_2
_geom_torsion_site_symmetry_3
_geom_torsion_site_symmetry_4
C4 N3 C2 O2 177.5(3) . . . .
C3 N3 C2 O2 -2.7(4) . . . .
C4 N3 C2 N1 -3.0(4) . . . .
C3 N3 C2 N1 176.8(2) . . . .
C6 N1 C2 O2 -177.7(3) . . . .
C1 N1 C2 O2 0.4(4) . . . .
C6 N1 C2 N3 2.9(4) . . . .
C1 N1 C2 N3 -179.1(3) . . . .
C5 N5 C51 C2F 178.3(3) . . . .
ZN N5 C51 C2F 0.5(3) . . . .
C2 N1 C6 N6 177.4(3) . . . .
C1 N1 C6 N6 -0.7(4) . . . .
C2 N1 C6 C5 -2.3(4) . . . .
C1 N1 C6 C5 179.7(3) . . . .
C2 N3 C4 O4 -177.1(3) . . . .
C3 N3 C4 O4 3.1(4) . . . .
C2 N3 C4 C5 2.4(4) . . . .
C3 N3 C4 C5 -177.4(3) . . . .
N1 C6 N6 ZN -176.2(2) . . . .
C5 C6 N6 ZN 3.5(4) . . . .
C2F N1F C6F C5F 1.0(4) . . . .
ZN N1F C6F C5F -173.5(2) . . . .
C51 N5 C5 C4 -3.0(5) . . . .
ZN N5 C5 C4 174.8(2) . . . .
C51 N5 C5 C6 179.7(3) . . . .
ZN N5 C5 C6 -2.4(3) . . . .
O4 C4 C5 N5 0.8(5) . . . .
N3 C4 C5 N5 -178.7(3) . . . .
O4 C4 C5 C6 177.9(3) . . . .
N3 C4 C5 C6 -1.7(4) . . . .
N6 C6 C5 N5 -0.6(4) . . . .
N1 C6 C5 N5 179.0(2) . . . .
N6 C6 C5 C4 -178.0(3) . . . .
N1 C6 C5 C4 1.7(4) . . . .
C2F C3F C4F C5F 1.8(5) . . . .
C3F C4F C5F C6F -0.9(5) . . . .
N1F C6F C5F C4F -0.5(5) . . . .
C6F N1F C2F C3F -0.1(4) . . . .
ZN N1F C2F C3F 175.2(2) . . . .
C6F N1F C2F C51 -179.2(3) . . . .
ZN N1F C2F C51 -3.8(3) . . . .
C4F C3F C2F N1F -1.3(4) . . . .
C4F C3F C2F C51 177.8(3) . . . .
N5 C51 C2F N1F 2.3(4) . . . .
N5 C51 C2F C3F -176.7(3) . . . .
ZN O2A C2A O1A 18.6(5) 3_657 . . .
ZN O2A C2A C1A -160.3(2) 3_657 . . .
ZN O1A C2A O2A 41.4(5) . . . .
ZN O1A C2A C1A -139.7(3) . . . .
